data_4000351
_journal_name_full 'Chemistry of Materials'
_journal_paper_doi 10.1021/cm034745q
_journal_year 2004
_chemical_formula_moiety 'C H4 Ga O7 P2, C5 H6 N'
_chemical_formula_sum 'C6 H10 Ga N O7 P2'
_chemical_formula_weight 339.81
_space_group_IT_number 14
_symmetry_cell_setting monoclinic
_symmetry_space_group_name_Hall '-P 2yab'
_symmetry_space_group_name_H-M 'P 1 21/a 1'
_atom_sites_solution_hydrogens geom
_atom_sites_solution_primary direct
_atom_sites_solution_secondary difmap
_cell_angle_alpha 90
_cell_angle_beta 99.961(3)
_cell_angle_gamma 90
_cell_formula_units_Z 4
_cell_length_a 9.5721(7)
_cell_length_b 8.6140(6)
_cell_length_c 12.894(1)
_cell_measurement_reflns_used 55031
_cell_measurement_temperature 120(2)
_cell_measurement_theta_max 27.48
_cell_measurement_theta_min 1
_cell_measurement_wavelength 0.71073
_cell_volume 1047.1(1)
_computing_publication_material 'WinGX publication routines (Farrugia, 1999)'
_diffrn_ambient_temperature 120(2)
_diffrn_measured_fraction_theta_full 0.996
_diffrn_measured_fraction_theta_max 0.996
_diffrn_radiation_monochromator graphite
_diffrn_radiation_probe x-ray
_diffrn_radiation_type MoK\a
_diffrn_radiation_wavelength 0.71073
_diffrn_reflns_av_R_equivalents 0.0890
_diffrn_reflns_av_unetI/netI 0.0958
_diffrn_reflns_limit_h_max 12
_diffrn_reflns_limit_h_min -12
_diffrn_reflns_limit_k_max 11
_diffrn_reflns_limit_k_min -11
_diffrn_reflns_limit_l_max 16
_diffrn_reflns_limit_l_min -16
_diffrn_reflns_number 13977
_diffrn_reflns_theta_full 27.44
_diffrn_reflns_theta_max 27.44
_diffrn_reflns_theta_min 2.86
_exptl_absorpt_coefficient_mu 2.958
_exptl_absorpt_correction_T_max 0.990
_exptl_absorpt_correction_T_min 0.886
_exptl_absorpt_correction_type none
_exptl_crystal_colour Colourless
_exptl_crystal_density_diffrn 2.155
_exptl_crystal_density_method 'not measured'
_exptl_crystal_description Rod
_exptl_crystal_F_000 680
_exptl_crystal_size_max 0.05
_exptl_crystal_size_mid 0.01
_exptl_crystal_size_min 0.01
_refine_diff_density_max 1.297
_refine_diff_density_min -1.043
_refine_diff_density_rms 0.208
_refine_ls_extinction_method none
_refine_ls_goodness_of_fit_ref 1.203
_refine_ls_hydrogen_treatment mixed
_refine_ls_matrix_type full
_refine_ls_number_parameters 154
_refine_ls_number_reflns 2386
_refine_ls_number_restraints 0
_refine_ls_restrained_S_all 1.203
_refine_ls_R_factor_all 0.1129
_refine_ls_R_factor_gt 0.07
_refine_ls_shift/su_max 0
_refine_ls_shift/su_mean 0
_refine_ls_structure_factor_coef Fsqd
_refine_ls_weighting_details 'calc w=1/[\s^2^(Fo^2^)+(0.0316P)^2^+19.6790P] where P=(Fo^2^+2Fc^2^)/3'
_refine_ls_weighting_scheme calc
_refine_ls_wR_factor_gt 0.1762
_refine_ls_wR_factor_ref 0.1897
_reflns_number_gt 1635
_reflns_number_total 2386
_reflns_threshold_expression >2sigma(I)
_cod_original_sg_symbol_H-M 'P 21/a'
_cod_database_code 4000351

loop_
_symmetry_equiv_pos_as_xyz
'x, y, z'
'-x+1/2, y+1/2, -z'
'-x, -y, -z'
'x-1/2, -y-1/2, z'

loop_
_atom_site_label
_atom_site_type_symbol
_atom_site_fract_x
_atom_site_fract_y
_atom_site_fract_z
_atom_site_U_iso_or_equiv
_atom_site_adp_type
_atom_site_occupancy
_atom_site_symmetry_multiplicity
_atom_site_calc_flag
_atom_site_refinement_flags
_atom_site_disorder_assembly
_atom_site_disorder_group
C2 C 0.1147(11) 0.1472(12) 0.9469(8) 0.027(2) Uani 1 1 d . . .
H6 H 0.087 0.1726 0.8746 0.05 Uiso 1 1 calc R . .
C3 C 0.2751(11) 0.0266(12) 1.0804(8) 0.025(2) Uani 1 1 d . . .
H7 H 0.3589 -0.0331 1.1001 0.05 Uiso 1 1 calc R . .
C4 C 0.1977(11) 0.0758(12) 1.1573(9) 0.027(2) Uani 1 1 d . . .
H9 H 0.2283 0.0512 1.2295 0.05 Uiso 1 1 calc R . .
C5 C 0.0757(11) 0.1610(11) 1.1251(8) 0.025(2) Uani 1 1 d . . .
H8 H 0.0203 0.1951 1.1751 0.05 Uiso 1 1 calc R . .
C6 C 0.0345(12) 0.1967(13) 1.0195(9) 0.031(3) Uani 1 1 d . . .
H10 H -0.0493 0.2554 0.9971 0.05 Uiso 1 1 calc R . .
C1 C 0.3421(10) -0.0499(10) 1.6303(7) 0.0150(19) Uani 1 1 d . . .
H1 H 0.2573 -0.1126 1.6367 0.05 Uiso 1 1 calc R . .
H2 H 0.4233 -0.1211 1.6304 0.05 Uiso 1 1 calc R . .
Ga1 Ga 0.39899(10) -0.23604(11) 1.38488(8) 0.0139(3) Uani 1 1 d . . .
O1 O 0.5717(6) -0.1806(7) 1.4856(5) 0.0166(14) Uani 1 1 d . . .
O5 O 0.0046(7) -0.0625(8) 1.3498(5) 0.0189(14) Uani 1 1 d . . .
H3 H 0.0917 -0.0903 1.3391 0.05 Uiso 1 1 d R . .
H4 H 0.0144 0.0163 1.3944 0.05 Uiso 1 1 d R . .
O3 O 0.4731(6) -0.1488(7) 1.2677(5) 0.0161(14) Uani 1 1 d . . .
O6 O 0.2338(6) -0.2863(7) 1.2817(5) 0.0167(14) Uani 1 1 d . . .
O7 O 0.6168(7) -0.0009(8) 1.1588(5) 0.0189(14) Uani 1 1 d . . .
O2 O 0.3011(6) -0.0448(7) 1.4137(5) 0.0168(14) Uani 1 1 d . . .
O4 O 0.3362(6) -0.3614(8) 1.4951(5) 0.0184(14) Uani 1 1 d . . .
P2 P 0.3107(2) 0.0617(3) 1.50954(18) 0.0145(5) Uani 1 1 d . . .
P1 P 0.6204(2) -0.0834(3) 1.26245(19) 0.0148(5) Uani 1 1 d . . .
N1 N 0.2308(8) 0.0640(9) 0.9785(6) 0.0197(17) Uani 1 1 d . . .
H5 H 0.2806 0.0321 0.9313 0.05 Uiso 1 1 calc R . .

loop_
_atom_site_aniso_label
_atom_site_aniso_U_11
_atom_site_aniso_U_22
_atom_site_aniso_U_33
_atom_site_aniso_U_23
_atom_site_aniso_U_13
_atom_site_aniso_U_12
C2 0.027(6) 0.029(6) 0.023(6) 0.007(4) -0.001(4) 0.001(5)
C3 0.023(5) 0.032(6) 0.018(5) 0.002(4) -0.001(4) 0.003(4)
C4 0.031(6) 0.023(5) 0.027(6) -0.002(4) 0.006(4) -0.001(4)
C5 0.029(6) 0.020(5) 0.027(6) -0.004(4) 0.013(5) 0.000(4)
C6 0.028(6) 0.025(6) 0.039(7) -0.003(5) 0.002(5) 0.008(5)
C1 0.017(4) 0.010(4) 0.016(5) 0.000(4) 0.000(4) -0.004(4)
Ga1 0.0129(5) 0.0144(5) 0.0140(5) -0.0002(4) 0.0013(3) -0.0003(4)
O1 0.014(3) 0.017(3) 0.018(3) 0.004(3) 0.001(3) -0.004(3)
O5 0.017(3) 0.021(3) 0.018(3) -0.002(3) 0.003(3) -0.002(3)
O3 0.015(3) 0.020(3) 0.013(3) -0.001(3) 0.002(3) -0.002(3)
O6 0.017(3) 0.018(3) 0.014(3) 0.001(3) 0.001(3) 0.000(3)
O7 0.018(3) 0.024(4) 0.014(3) 0.003(3) 0.001(3) -0.002(3)
O2 0.014(3) 0.015(3) 0.021(3) -0.001(3) 0.004(3) 0.002(3)
O4 0.013(3) 0.023(4) 0.020(4) 0.000(3) 0.005(3) -0.001(3)
P2 0.0133(11) 0.0144(11) 0.0153(12) 0.0001(9) 0.0015(9) 0.0002(9)
P1 0.0142(11) 0.0149(12) 0.0151(12) 0.0001(9) 0.0021(9) 0.0006(9)
N1 0.021(4) 0.018(4) 0.022(4) 0.001(3) 0.007(3) -0.001(3)

loop_
_atom_type_symbol
_atom_type_description
_atom_type_scat_dispersion_real
_atom_type_scat_dispersion_imag
_atom_type_scat_source
C C 0.0033 0.0016 'International Tables Vol C Tables 4.2.6.8 and 6.1.1.4'
F F 0.0171 0.0103 'International Tables Vol C Tables 4.2.6.8 and 6.1.1.4'
Ga Ga 0.2307 1.6083 'International Tables Vol C Tables 4.2.6.8 and 6.1.1.4'
O O 0.0106 0.006 'International Tables Vol C Tables 4.2.6.8 and 6.1.1.4'
P P 0.1023 0.0942 'International Tables Vol C Tables 4.2.6.8 and 6.1.1.4'
H H 0 0 'International Tables Vol C Tables 4.2.6.8 and 6.1.1.4'
N N 0.0061 0.0033 'International Tables Vol C Tables 4.2.6.8 and 6.1.1.4'
